data_4089412
loop_
_publ_author_name
'Das, Animesh'
'Dash, Chandrakanta'
'Celik, Mehmet Ali'
'Yousufuddin, Muhammed'
'Frenking, Gernot'
'Dias, H. V. Rasika'

_publ_section_title
;
 Tris(alkyne) and Bis(alkyne) Complexes of Coinage Metals: Synthesis and
 Characterization of (cyclooctyne)3M+(M = Cu, Ag) and (cyclooctyne)2Au+and
 Coinage Metal (M = Cu, Ag, Au) Family Group Trends
;
_journal_issue 11
_journal_name_full Organometallics
_journal_page_first 3135
_journal_paper_doi 10.1021/om400073a
_journal_volume 32
_journal_year 2013
_chemical_formula_sum 'C24 H35 Cu F6 Sb'
_chemical_formula_weight 622.81
_chemical_name_common '[(cyclooctyne)3Cu][SbF6]'
_space_group_IT_number 61
_space_group_name_Hall '-P 2ac 2ab'
_space_group_name_H-M_alt 'P b c a'
_symmetry_cell_setting orthorhombic
_symmetry_space_group_name_H-M 'P b c a'
_atom_sites_solution_hydrogens geom
_atom_sites_solution_primary direct
_atom_sites_solution_secondary difmap
_audit_creation_method SHELXL-97
_cell_angle_alpha 90.00
_cell_angle_beta 90.00
_cell_angle_gamma 90.00
_cell_formula_units_Z 8
_cell_length_a 21.552(2)
_cell_length_b 9.2415(9)
_cell_length_c 25.094(2)
_cell_measurement_reflns_used 4220
_cell_measurement_temperature 100(2)
_cell_measurement_theta_max 22.09
_cell_measurement_theta_min 2.90
_cell_volume 4998.0(8)
_computing_cell_refinement 'Bruker SAINT'
_computing_data_collection 'Bruker APEX2'
_computing_data_reduction 'Bruker SAINT'
_computing_molecular_graphics 'Bruker SHELXTL'
_computing_publication_material 'Bruker SHELXTL'
_computing_structure_refinement 'SHELXL-97 (Sheldrick, 2008)'
_computing_structure_solution 'SHELXS-97 (Sheldrick, 2008)'
_diffrn_ambient_temperature 100(2)
_diffrn_measured_fraction_theta_full 0.999
_diffrn_measured_fraction_theta_max 0.999
_diffrn_measurement_device_type 'Bruker APEX-II CCD'
_diffrn_measurement_method '\f and \w scans'
_diffrn_radiation_monochromator graphite
_diffrn_radiation_source 'fine-focus sealed tube'
_diffrn_radiation_type MoK\a
_diffrn_radiation_wavelength 0.71073
_diffrn_reflns_av_R_equivalents 0.0656
_diffrn_reflns_av_sigmaI/netI 0.0362
_diffrn_reflns_limit_h_max 25
_diffrn_reflns_limit_h_min -25
_diffrn_reflns_limit_k_max 10
_diffrn_reflns_limit_k_min -10
_diffrn_reflns_limit_l_max 29
_diffrn_reflns_limit_l_min -29
_diffrn_reflns_number 34434
_diffrn_reflns_theta_full 24.46
_diffrn_reflns_theta_max 24.46
_diffrn_reflns_theta_min 1.88
_exptl_absorpt_coefficient_mu 1.986
_exptl_absorpt_correction_T_max 0.9072
_exptl_absorpt_correction_T_min 0.8261
_exptl_absorpt_correction_type multi-scan
_exptl_absorpt_process_details sadabs
_exptl_crystal_colour colorless
_exptl_crystal_density_diffrn 1.655
_exptl_crystal_density_method 'not measured'
_exptl_crystal_description plates
_exptl_crystal_F_000 2504
_exptl_crystal_size_max 0.10
_exptl_crystal_size_mid 0.07
_exptl_crystal_size_min 0.05
_refine_diff_density_max 3.160
_refine_diff_density_min -1.448
_refine_diff_density_rms 0.192
_refine_ls_extinction_method none
_refine_ls_goodness_of_fit_ref 1.225
_refine_ls_hydrogen_treatment constr
_refine_ls_matrix_type full
_refine_ls_number_parameters 341
_refine_ls_number_reflns 4133
_refine_ls_number_restraints 166
_refine_ls_restrained_S_all 1.220
_refine_ls_R_factor_all 0.0979
_refine_ls_R_factor_gt 0.0791
_refine_ls_shift/su_max 0.000
_refine_ls_shift/su_mean 0.000
_refine_ls_structure_factor_coef Fsqd
_refine_ls_weighting_details 'calc w=1/[\s^2^(Fo^2^)+(0.0703P)^2^+73.2450P] where P=(Fo^2^+2Fc^2^)/3'
_refine_ls_weighting_scheme calc
_refine_ls_wR_factor_gt 0.2015
_refine_ls_wR_factor_ref 0.2120
_reflns_number_gt 3159
_reflns_number_total 4133
_reflns_threshold_expression >2sigma(I)
_cod_data_source_file om400073a_si_002.cif
_cod_data_source_block dias769a
_cod_depositor_comments
;
The following automatic conversions were performed:

data item '_symmetry_cell_setting' value 'Orthorhombic' was changed
to 'orthorhombic' in accordance with the
/home/saulius/struct/COD-crude-data/automatic-downloads/DataCite-retrospective/ACS/depositions/lib/dictionaries/cif_core.dic
dictionary named 'cif_core.dic' version 2.4.2 last updated on
2011-04-26.

Automatic conversion script
Id: cif_fix_values 6909 2019-04-08 15:41:33Z antanas 
;
_cod_original_cell_volume 4997.9(8)
_cod_original_sg_symbol_H-M Pbca
_cod_database_code 4089412

loop_
_symmetry_equiv_pos_as_xyz
'x, y, z'
'-x+1/2, -y, z+1/2'
'-x, y+1/2, -z+1/2'
'x+1/2, -y+1/2, -z'
'-x, -y, -z'
'x-1/2, y, -z-1/2'
'x, -y-1/2, z-1/2'
'-x-1/2, y-1/2, z'

loop_
_atom_site_label
_atom_site_type_symbol
_atom_site_fract_x
_atom_site_fract_y
_atom_site_fract_z
_atom_site_U_iso_or_equiv
_atom_site_adp_type
_atom_site_occupancy
_atom_site_symmetry_multiplicity
_atom_site_calc_flag
_atom_site_refinement_flags
_atom_site_disorder_assembly
_atom_site_disorder_group
Cu Cu 0.08795(6) 0.78421(15) 0.88144(5) 0.0313(4) Uani 1 1 d . A .
Sb Sb 0.07739(3) 0.21711(8) 0.36760(3) 0.0327(3) Uani 1 1 d D . .
C1 C -0.0068(5) 0.7955(14) 0.8642(5) 0.044(3) Uani 1 1 d . . .
C2 C -0.0019(5) 0.7374(13) 0.9067(5) 0.042(3) Uani 1 1 d . . .
C3 C -0.0223(6) 0.6460(17) 0.9516(5) 0.059(4) Uani 1 1 d . . .
H3A H -0.0093 0.6891 0.9859 0.071 Uiso 1 1 calc R . .
H3B H -0.0040 0.5481 0.9486 0.071 Uiso 1 1 calc R . .
C4 C -0.0929(7) 0.637(2) 0.9486(6) 0.085(6) Uani 1 1 d . . .
H4A H -0.1060 0.5560 0.9716 0.102 Uiso 1 1 calc R . .
H4B H -0.1094 0.7269 0.9650 0.102 Uiso 1 1 calc R . .
C5 C -0.1249(7) 0.6191(19) 0.8963(7) 0.082(5) Uani 1 1 d . . .
H5A H -0.1010 0.5447 0.8767 0.098 Uiso 1 1 calc R . .
H5B H -0.1657 0.5752 0.9044 0.098 Uiso 1 1 calc R . .
C6 C -0.1375(7) 0.737(2) 0.8570(6) 0.078(5) Uani 1 1 d . . .
H6A H -0.1403 0.8274 0.8780 0.094 Uiso 1 1 calc R . .
H6B H -0.1797 0.7183 0.8430 0.094 Uiso 1 1 calc R . .
C7 C -0.0988(7) 0.7707(18) 0.8106(7) 0.076(5) Uani 1 1 d . . .
H7 H -0.1096 0.7365 0.7762 0.091 Uiso 1 1 calc R . .
C8 C -0.0415(6) 0.8609(16) 0.8189(5) 0.053(3) Uani 1 1 d . . .
H8A H -0.0156 0.8608 0.7863 0.063 Uiso 1 1 calc R . .
H8B H -0.0530 0.9621 0.8273 0.063 Uiso 1 1 calc R . .
C9 C 0.1571(5) 0.8314(14) 0.8251(4) 0.041(3) Uani 1 1 d D . .
C10 C 0.1167(6) 0.7640(13) 0.8016(4) 0.041(3) Uani 1 1 d D A .
C11A C 0.083(3) 0.700(9) 0.7559(10) 0.057(14) Uani 0.46(3) 1 d PDU A 1
H11A H 0.0467 0.7586 0.7463 0.068 Uiso 0.46(3) 1 calc PR A 1
H11B H 0.0700 0.5999 0.7639 0.068 Uiso 0.46(3) 1 calc PR A 1
C12A C 0.1322(17) 0.702(4) 0.7104(10) 0.053(8) Uani 0.46(3) 1 d PDU A 1
H12A H 0.1107 0.6766 0.6768 0.064 Uiso 0.46(3) 1 calc PR A 1
H12B H 0.1627 0.6239 0.7176 0.064 Uiso 0.46(3) 1 calc PR A 1
C13A C 0.171(2) 0.851(4) 0.700(2) 0.059(10) Uani 0.46(3) 1 d PDU A 1
H13A H 0.1816 0.8552 0.6622 0.071 Uiso 0.46(3) 1 calc PR A 1
H13B H 0.1423 0.9327 0.7078 0.071 Uiso 0.46(3) 1 calc PR A 1
C14A C 0.2306(17) 0.874(4) 0.7332(14) 0.069(9) Uani 0.46(3) 1 d PDU A 1
H14A H 0.2640 0.9050 0.7086 0.083 Uiso 0.46(3) 1 calc PR A 1
H14B H 0.2432 0.7801 0.7488 0.083 Uiso 0.46(3) 1 calc PR A 1
C15A C 0.226(2) 0.987(4) 0.7789(14) 0.077(12) Uani 0.46(3) 1 d PDU A 1
H15A H 0.1900 1.0518 0.7725 0.093 Uiso 0.46(3) 1 calc PR A 1
H15B H 0.2639 1.0463 0.7802 0.093 Uiso 0.46(3) 1 calc PR A 1
C16A C 0.217(2) 0.905(7) 0.8324(19) 0.054(16) Uani 0.46(3) 1 d PDU A 1
H16A H 0.2510 0.8350 0.8384 0.065 Uiso 0.46(3) 1 calc PR A 1
H16B H 0.2155 0.9737 0.8628 0.065 Uiso 0.46(3) 1 calc PR A 1
C11B C 0.092(3) 0.687(6) 0.7545(8) 0.053(11) Uani 0.54(3) 1 d PDU A 2
H11C H 0.0467 0.6767 0.7567 0.063 Uiso 0.54(3) 1 calc PR A 2
H11D H 0.1110 0.5891 0.7517 0.063 Uiso 0.54(3) 1 calc PR A 2
C12B C 0.1108(14) 0.781(4) 0.7059(9) 0.048(7) Uani 0.54(3) 1 d PDU A 2
H12C H 0.0950 0.7349 0.6731 0.058 Uiso 0.54(3) 1 calc PR A 2
H12D H 0.0904 0.8768 0.7093 0.058 Uiso 0.54(3) 1 calc PR A 2
C13B C 0.178(2) 0.803(4) 0.7004(17) 0.062(9) Uani 0.54(3) 1 d PDU A 2
H13C H 0.1873 0.8037 0.6618 0.075 Uiso 0.54(3) 1 calc PR A 2
H13D H 0.1986 0.7181 0.7160 0.075 Uiso 0.54(3) 1 calc PR A 2
C14B C 0.2077(14) 0.940(3) 0.7251(9) 0.061(7) Uani 0.54(3) 1 d PDU A 2
H14C H 0.2338 0.9862 0.6974 0.074 Uiso 0.54(3) 1 calc PR A 2
H14D H 0.1741 1.0091 0.7339 0.074 Uiso 0.54(3) 1 calc PR A 2
C15B C 0.2482(14) 0.920(5) 0.7757(12) 0.067(9) Uani 0.54(3) 1 d PDU A 2
H15C H 0.2816 0.9940 0.7759 0.081 Uiso 0.54(3) 1 calc PR A 2
H15D H 0.2679 0.8236 0.7750 0.081 Uiso 0.54(3) 1 calc PR A 2
C16B C 0.2088(16) 0.936(5) 0.8271(17) 0.037(9) Uani 0.54(3) 1 d PDU A 2
H16C H 0.2349 0.9167 0.8588 0.045 Uiso 0.54(3) 1 calc PR A 2
H16D H 0.1923 1.0355 0.8299 0.045 Uiso 0.54(3) 1 calc PR A 2
C17 C 0.1576(5) 0.7560(12) 0.9400(4) 0.036(3) Uani 1 1 d . . .
C18 C 0.1155(5) 0.8255(13) 0.9617(4) 0.038(3) Uani 1 1 d . A .
C19 C 0.0860(5) 0.9081(13) 1.0045(5) 0.043(3) Uani 1 1 d . . .
H19A H 0.0407 0.8895 1.0050 0.052 Uiso 1 1 calc R A .
H19B H 0.0928 1.0130 0.9992 0.052 Uiso 1 1 calc R . .
C20 C 0.1157(6) 0.8584(15) 1.0574(5) 0.052(3) Uani 1 1 d . A .
H20A H 0.1003 0.9213 1.0865 0.063 Uiso 1 1 calc R . .
H20B H 0.1018 0.7584 1.0651 0.063 Uiso 1 1 calc R . .
C21 C 0.1870(6) 0.8615(15) 1.0577(5) 0.057(4) Uani 1 1 d . . .
H21A H 0.2010 0.8859 1.0942 0.069 Uiso 1 1 calc R A .
H21B H 0.2008 0.9408 1.0339 0.069 Uiso 1 1 calc R . .
C22 C 0.2209(6) 0.7190(14) 1.0400(5) 0.049(3) Uani 1 1 d . A .
H22A H 0.2512 0.6933 1.0681 0.059 Uiso 1 1 calc R . .
H22B H 0.1896 0.6406 1.0388 0.059 Uiso 1 1 calc R . .
C23 C 0.2551(5) 0.7204(17) 0.9867(5) 0.055(3) Uani 1 1 d . . .
H23A H 0.2712 0.8192 0.9802 0.066 Uiso 1 1 calc R A .
H23B H 0.2913 0.6545 0.9892 0.066 Uiso 1 1 calc R . .
C24 C 0.2153(6) 0.6750(15) 0.9390(5) 0.054(3) Uani 1 1 d . A .
H24A H 0.2378 0.6948 0.9054 0.065 Uiso 1 1 calc R . .
H24B H 0.2065 0.5700 0.9408 0.065 Uiso 1 1 calc R . .
F1 F 0.1056(5) 0.0612(11) 0.4054(4) 0.143(5) Uani 1 1 d D B .
F2 F 0.0497(4) 0.3706(9) 0.3287(4) 0.135(5) Uani 1 1 d D B .
F4A F 0.1534(10) 0.301(3) 0.3746(18) 0.21(2) Uiso 0.411(17) 1 d PD B 1
F3A F 0.048(2) 0.298(3) 0.4285(7) 0.193(19) Uiso 0.411(17) 1 d PD B 1
F5A F 0.101(2) 0.126(3) 0.3057(6) 0.21(2) Uiso 0.411(17) 1 d PD B 1
F6A F 0.0010(9) 0.131(3) 0.3599(15) 0.167(16) Uiso 0.411(17) 1 d PD B 1
F5B F 0.1464(6) 0.2079(15) 0.3236(5) 0.073(5) Uiso 0.589(17) 1 d PD B 2
F6B F 0.0366(7) 0.0901(13) 0.3229(6) 0.087(6) Uiso 0.589(17) 1 d PD B 2
F4B F 0.1216(9) 0.3406(14) 0.4099(7) 0.111(7) Uiso 0.589(17) 1 d PD B 2
F3B F 0.0092(6) 0.2237(16) 0.4105(6) 0.088(6) Uiso 0.589(17) 1 d PD B 2

loop_
_atom_site_aniso_label
_atom_site_aniso_U_11
_atom_site_aniso_U_22
_atom_site_aniso_U_33
_atom_site_aniso_U_23
_atom_site_aniso_U_13
_atom_site_aniso_U_12
Cu 0.0301(7) 0.0403(8) 0.0234(6) 0.0039(6) 0.0003(5) -0.0019(6)
Sb 0.0347(4) 0.0345(4) 0.0289(4) 0.0053(3) 0.0011(3) 0.0091(3)
C1 0.038(6) 0.054(8) 0.040(7) 0.004(6) 0.000(5) -0.001(6)
C2 0.034(6) 0.055(8) 0.039(7) 0.006(6) -0.003(5) -0.009(5)
C3 0.054(8) 0.071(10) 0.052(8) 0.026(7) 0.015(6) 0.001(7)
C4 0.096(12) 0.109(14) 0.049(8) -0.003(9) 0.026(8) -0.065(11)
C5 0.064(10) 0.080(12) 0.102(13) 0.026(10) -0.009(9) -0.035(9)
C6 0.043(8) 0.136(16) 0.055(9) -0.025(10) -0.008(7) 0.007(9)
C7 0.076(10) 0.085(12) 0.067(10) 0.022(9) -0.029(8) -0.039(9)
C8 0.050(7) 0.067(9) 0.041(7) 0.005(6) -0.008(6) 0.009(7)
C9 0.029(6) 0.061(8) 0.032(6) -0.006(6) 0.005(5) -0.008(6)
C10 0.057(8) 0.047(7) 0.021(5) -0.001(5) 0.017(5) -0.014(6)
C11A 0.05(2) 0.07(2) 0.04(2) -0.001(19) 0.012(17) -0.01(2)
C12A 0.09(2) 0.041(19) 0.023(13) 0.010(12) -0.004(14) 0.022(13)
C13A 0.10(2) 0.031(16) 0.043(16) 0.024(14) 0.021(13) 0.036(14)
C14A 0.072(17) 0.069(19) 0.068(17) 0.014(14) 0.047(13) 0.005(14)
C15A 0.08(3) 0.07(3) 0.08(2) 0.005(16) 0.044(18) -0.022(19)
C16A 0.038(19) 0.06(3) 0.07(2) -0.01(2) -0.004(16) 0.020(17)
C11B 0.051(19) 0.07(2) 0.037(17) -0.012(16) -0.010(14) 0.002(17)
C12B 0.072(15) 0.047(16) 0.025(11) 0.014(12) -0.006(10) -0.002(12)
C13B 0.078(15) 0.09(2) 0.024(12) 0.026(17) 0.013(12) -0.005(18)
C14B 0.048(14) 0.082(18) 0.055(13) 0.031(13) 0.019(10) -0.008(12)
C15B 0.049(17) 0.09(2) 0.066(17) 0.017(17) 0.007(12) -0.014(15)
C16B 0.018(13) 0.027(17) 0.067(17) 0.004(13) 0.000(12) -0.005(15)
C17 0.040(6) 0.039(7) 0.027(5) -0.004(5) -0.009(5) 0.009(5)
C18 0.044(7) 0.045(7) 0.026(5) -0.010(5) -0.012(5) 0.008(5)
C19 0.040(7) 0.038(7) 0.050(7) -0.005(6) 0.006(5) 0.003(5)
C20 0.065(9) 0.058(9) 0.034(6) -0.004(6) 0.001(6) -0.002(7)
C21 0.072(9) 0.048(8) 0.051(8) 0.005(6) -0.023(7) -0.012(7)
C22 0.047(7) 0.057(8) 0.043(7) 0.024(6) -0.015(5) -0.006(6)
C23 0.033(6) 0.068(9) 0.064(8) 0.026(7) -0.005(6) 0.005(6)
C24 0.056(8) 0.061(9) 0.045(7) 0.002(6) -0.002(6) 0.022(7)
F1 0.163(11) 0.094(9) 0.171(12) 0.068(9) -0.031(10) 0.037(8)
F2 0.117(9) 0.068(7) 0.220(14) 0.084(8) -0.025(9) 0.020(6)

loop_
_atom_type_symbol
_atom_type_description
_atom_type_scat_dispersion_real
_atom_type_scat_dispersion_imag
_atom_type_scat_source
C C 0.0033 0.0016 'International Tables Vol C Tables 4.2.6.8 and 6.1.1.4'
H H 0.0000 0.0000 'International Tables Vol C Tables 4.2.6.8 and 6.1.1.4'
F F 0.0171 0.0103 'International Tables Vol C Tables 4.2.6.8 and 6.1.1.4'
Cu Cu 0.3201 1.2651 'International Tables Vol C Tables 4.2.6.8 and 6.1.1.4'
Sb Sb -0.5866 1.5461 'International Tables Vol C Tables 4.2.6.8 and 6.1.1.4'

loop_
_geom_angle_atom_site_label_1
_geom_angle_atom_site_label_2
_geom_angle_atom_site_label_3
_geom_angle
C2 Cu C1 33.4(4)
C2 Cu C10 123.1(5)
C1 Cu C10 95.5(5)
C2 Cu C9 155.2(4)
C1 Cu C9 122.9(4)
C10 Cu C9 33.8(4)
C2 Cu C17 115.0(4)
C1 Cu C17 147.4(4)
C10 Cu C17 116.2(5)
C9 Cu C17 89.4(4)
C2 Cu C18 90.4(5)
C1 Cu C18 117.3(4)
C10 Cu C18 146.3(5)
C9 Cu C18 113.6(4)
C17 Cu C18 33.9(4)
F3A Sb F4A 93(2)
F3A Sb F6A 87.3(19)
F4A Sb F6A 179(2)
F3A Sb F3B 37.6(15)
F4A Sb F3B 130.9(18)
F6A Sb F3B 49.7(13)
F3A Sb F5A 175(2)
F4A Sb F5A 92(2)
F6A Sb F5A 88(2)
F3B Sb F5A 137.4(18)
F3A Sb F2 91.0(5)
F4A Sb F2 90.9(5)
F6A Sb F2 89.2(5)
F3B Sb F2 91.5(4)
F5A Sb F2 89.7(5)
F3A Sb F1 90.1(5)
F4A Sb F1 89.1(5)
F6A Sb F1 90.7(5)
F3B Sb F1 89.3(4)
F5A Sb F1 89.2(5)
F2 Sb F1 178.9(5)
F3A Sb F6B 127.4(17)
F4A Sb F6B 139.1(17)
F6A Sb F6B 40.2(12)
F3B Sb F6B 89.8(8)
F5A Sb F6B 47.6(16)
F2 Sb F6B 90.8(4)
F1 Sb F6B 88.4(4)
F3A Sb F4B 55.6(16)
F4A Sb F4B 37.8(15)
F6A Sb F4B 142.9(15)
F3B Sb F4B 93.2(9)
F5A Sb F4B 129.4(18)
F2 Sb F4B 89.8(5)
F1 Sb F4B 91.0(5)
F6B Sb F4B 176.9(9)
F3A Sb F5B 143.1(17)
F4A Sb F5B 49.8(16)
F6A Sb F5B 129.5(14)
F3B Sb F5B 179.2(8)
F5A Sb F5B 41.9(16)
F2 Sb F5B 88.8(4)
F1 Sb F5B 90.4(4)
F6B Sb F5B 89.4(7)
F4B Sb F5B 87.5(8)
C2 C1 C8 154.8(12)
C2 C1 Cu 73.0(8)
C8 C1 Cu 132.0(9)
C1 C2 C3 155.4(12)
C1 C2 Cu 73.6(8)
C3 C2 Cu 129.0(9)
C2 C3 C4 106.8(11)
C2 C3 H3A 110.4
C4 C3 H3A 110.4
C2 C3 H3B 110.4
C4 C3 H3B 110.4
H3A C3 H3B 108.6
C5 C4 C3 120.7(13)
C5 C4 H4A 107.2
C3 C4 H4A 107.2
C5 C4 H4B 107.2
C3 C4 H4B 107.2
H4A C4 H4B 106.8
C6 C5 C4 125.6(15)
C6 C5 H5A 105.9
C4 C5 H5A 105.9
C6 C5 H5B 105.9
C4 C5 H5B 105.9
H5A C5 H5B 106.2
C5 C6 C7 125.1(15)
C5 C6 H6A 106.0
C7 C6 H6A 106.0
C5 C6 H6B 106.0
C7 C6 H6B 106.0
H6A C6 H6B 106.3
C6 C7 C8 118.4(14)
C6 C7 H7 120.8
C8 C7 H7 120.8
C1 C8 C7 107.0(12)
C1 C8 H8A 110.3
C7 C8 H8A 110.3
C1 C8 H8B 110.3
C7 C8 H8B 110.3
H8A C8 H8B 108.6
C10 C9 C16A 157(2)
C10 C9 C16B 153(2)
C16A C9 C16B 14(4)
C10 C9 Cu 73.3(6)
C16A C9 Cu 129(2)
C16B C9 Cu 130.5(18)
C9 C10 C11A 157.6(16)
C9 C10 C11B 152.3(19)
C11A C10 C11B 9(6)
C9 C10 Cu 72.9(7)
C11A C10 Cu 129.2(15)
C11B C10 Cu 134.4(15)
C10 C11A C12A 104(2)
C10 C11A H11A 111.0
C12A C11A H11A 111.0
C10 C11A H11B 111.0
C12A C11A H11B 111.0
H11A C11A H11B 109.0
C11A C12A C13A 118(4)
C11A C12A H12A 107.9
C13A C12A H12A 107.9
C11A C12A H12B 107.9
C13A C12A H12B 107.9
H12A C12A H12B 107.2
C14A C13A C12A 118(3)
C14A C13A H13A 107.9
C12A C13A H13A 107.9
C14A C13A H13B 107.9
C12A C13A H13B 107.9
H13A C13A H13B 107.2
C13A C14A C15A 115(4)
C13A C14A H14A 108.4
C15A C14A H14A 108.4
C13A C14A H14B 108.4
C15A C14A H14B 108.4
H14A C14A H14B 107.5
C14A C15A C16A 109(5)
C14A C15A H15A 109.9
C16A C15A H15A 109.9
C14A C15A H15B 109.9
C16A C15A H15B 109.9
H15A C15A H15B 108.3
C9 C16A C15A 103(3)
C9 C16A H16A 111.2
C15A C16A H16A 111.2
C9 C16A H16B 111.2
C15A C16A H16B 111.2
H16A C16A H16B 109.1
C10 C11B C12B 105(2)
C10 C11B H11C 110.7
C12B C11B H11C 110.7
C10 C11B H11D 110.7
C12B C11B H11D 110.7
H11C C11B H11D 108.8
C13B C12B C11B 114(4)
C13B C12B H12C 108.7
C11B C12B H12C 108.7
C13B C12B H12D 108.7
C11B C12B H12D 108.7
H12C C12B H12D 107.6
C12B C13B C14B 119(4)
C12B C13B H13C 107.5
C14B C13B H13C 107.5
C12B C13B H13D 107.5
C14B C13B H13D 107.5
H13C C13B H13D 107.0
C15B C14B C13B 118(4)
C15B C14B H14C 107.8
C13B C14B H14C 107.8
C15B C14B H14D 107.8
C13B C14B H14D 107.8
H14C C14B H14D 107.2
C14B C15B C16B 111(3)
C14B C15B H15C 109.4
C16B C15B H15C 109.4
C14B C15B H15D 109.4
C16B C15B H15D 109.4
H15C C15B H15D 108.0
C9 C16B C15B 109(3)
C9 C16B H16C 109.9
C15B C16B H16C 109.9
C9 C16B H16D 109.9
C15B C16B H16D 109.9
H16C C16B H16D 108.3
C18 C17 C24 154.6(11)
C18 C17 Cu 73.8(7)
C24 C17 Cu 131.2(8)
C17 C18 C19 155.8(11)
C17 C18 Cu 72.3(7)
C19 C18 Cu 131.7(8)
C18 C19 C20 107.2(10)
C18 C19 H19A 110.3
C20 C19 H19A 110.3
C18 C19 H19B 110.3
C20 C19 H19B 110.3
H19A C19 H19B 108.5
C21 C20 C19 114.4(10)
C21 C20 H20A 108.7
C19 C20 H20A 108.7
C21 C20 H20B 108.7
C19 C20 H20B 108.7
H20A C20 H20B 107.6
C20 C21 C22 116.6(11)
C20 C21 H21A 108.1
C22 C21 H21A 108.1
C20 C21 H21B 108.1
C22 C21 H21B 108.1
H21A C21 H21B 107.3
C23 C22 C21 117.7(11)
C23 C22 H22A 107.9
C21 C22 H22A 107.9
C23 C22 H22B 107.9
C21 C22 H22B 107.9
H22A C22 H22B 107.2
C24 C23 C22 114.3(10)
C24 C23 H23A 108.7
C22 C23 H23A 108.7
C24 C23 H23B 108.7
C22 C23 H23B 108.7
H23A C23 H23B 107.6
C17 C24 C23 108.9(11)
C17 C24 H24A 109.9
C23 C24 H24A 109.9
C17 C24 H24B 109.9
C23 C24 H24B 109.9
H24A C24 H24B 108.3

loop_
_geom_bond_atom_site_label_1
_geom_bond_atom_site_label_2
_geom_bond_distance
Cu C2 2.084(11)
Cu C1 2.090(12)
Cu C10 2.105(10)
Cu C9 2.100(10)
Cu C17 2.117(10)
Cu C18 2.134(10)
Sb F3A 1.814(15)
Sb F4A 1.820(15)
Sb F6A 1.838(15)
Sb F3B 1.822(11)
Sb F5A 1.838(15)
Sb F2 1.823(8)
Sb F1 1.828(9)
Sb F6B 1.846(11)
Sb F4B 1.828(12)
Sb F5B 1.855(11)
C1 C2 1.200(16)
C1 C8 1.488(16)
C2 C3 1.474(16)
C3 C4 1.524(19)
C3 H3A 0.9900
C3 H3B 0.9900
C4 C5 1.49(2)
C4 H4A 0.9900
C4 H4B 0.9900
C5 C6 1.49(2)
C5 H5A 0.9900
C5 H5B 0.9900
C6 C7 1.47(2)
C6 H6A 0.9900
C6 H6B 0.9900
C7 C8 1.503(19)
C7 H7 0.9500
C8 H8A 0.9900
C8 H8B 0.9900
C9 C10 1.222(16)
C9 C16A 1.473(19)
C9 C16B 1.474(17)
C10 C11A 1.476(19)
C10 C11B 1.478(18)
C11A C12A 1.55(3)
C11A H11A 0.9900
C11A H11B 0.9900
C12A C13A 1.62(6)
C12A H12A 0.9900
C12A H12B 0.9900
C13A C14A 1.55(2)
C13A H13A 0.9900
C13A H13B 0.9900
C14A C15A 1.55(2)
C14A H14A 0.9900
C14A H14B 0.9900
C15A C16A 1.55(3)
C15A H15A 0.9900
C15A H15B 0.9900
C16A H16A 0.9900
C16A H16B 0.9900
C11B C12B 1.55(3)
C11B H11C 0.9900
C11B H11D 0.9900
C12B C13B 1.46(6)
C12B H12C 0.9900
C12B H12D 0.9900
C13B C14B 1.55(2)
C13B H13C 0.9900
C13B H13D 0.9900
C14B C15B 1.55(2)
C14B H14C 0.9900
C14B H14D 0.9900
C15B C16B 1.55(3)
C15B H15C 0.9900
C15B H15D 0.9900
C16B H16C 0.9900
C16B H16D 0.9900
C17 C18 1.238(15)
C17 C24 1.452(15)
C18 C19 1.464(15)
C19 C20 1.543(16)
C19 H19A 0.9900
C19 H19B 0.9900
C20 C21 1.538(18)
C20 H20A 0.9900
C20 H20B 0.9900
C21 C22 1.569(19)
C21 H21A 0.9900
C21 H21B 0.9900
C22 C23 1.528(17)
C22 H22A 0.9900
C22 H22B 0.9900
C23 C24 1.532(18)
C23 H23A 0.9900
C23 H23B 0.9900
C24 H24A 0.9900
C24 H24B 0.9900
